data_1567021
loop_
_publ_author_name
'Mol\<canov, Kre\<simir'
'Mila\<sinovi\'c, Valentina'
'Koji\'c-Prodi\'c, Biserka'
'Maltar-Strme\<cki, Nadica'
'You, Jiangyang'
'\<Santi\'c, Ana'
'Kani\<zaj, Lidija'
'Stilinovi\'c, Vladimir'
'Fotovi\'c, Luka'

_publ_section_title
;
 Semiconductive 2D arrays of pancake-bonded oligomers of partially charged
 TCNQ radicals
;
_journal_issue 4
_journal_name_full IUCrJ
_journal_page_first
;
;
_journal_paper_doi 10.1107/S2052252522004717
_journal_volume 9
_journal_year 2022
_chemical_formula_moiety '2(C12 H4 N4), C7 H2 N'
_chemical_formula_sum 'C31 H10 N9'
_chemical_formula_weight 508.48
_space_group_IT_number 14
_space_group_name_Hall '-P 2ybc'
_space_group_name_H-M_alt 'P 1 21/c 1'
_symmetry_cell_setting monoclinic
_symmetry_space_group_name_Hall '-P 2ybc'
_symmetry_space_group_name_H-M 'P 1 21/c 1'
_atom_sites_solution_hydrogens geom
_audit_creation_date 2020-10-02T11:24:52-00:00
_audit_creation_method 'WinGX routine CIF_UPDATE'
_cell_angle_alpha 90
_cell_angle_beta 90.466(4)
_cell_angle_gamma 90
_cell_formula_units_Z 2
_cell_length_a 13.2712(6)
_cell_length_b 12.5807(5)
_cell_length_c 7.7388(5)
_cell_measurement_reflns_used 2404
_cell_measurement_temperature 100(2)
_cell_measurement_theta_max 75.699
_cell_measurement_theta_min 4.837
_cell_volume 1292.03(11)
_computing_cell_refinement 'CrysAlisPro 1.171.39.46 (Rigaku OD, 2018)'
_computing_data_collection 'CrysAlisPro 1.171.39.46 (Rigaku OD, 2018)'
_computing_data_reduction 'CrysAlisPro 1.171.39.46 (Rigaku OD, 2018)'
_computing_structure_refinement 'SHELXL-2017/1 (Sheldrick, 2017)'
_diffrn_ambient_temperature 100(2)
_diffrn_detector_area_resol_mean 10.4323
_diffrn_measured_fraction_theta_full 0.973
_diffrn_measured_fraction_theta_max 0.947
_diffrn_measurement_device_type 'Xcalibur, Ruby, Nova'
_diffrn_measurement_method '\w scans'
_diffrn_radiation_monochromator mirror
_diffrn_radiation_type CuK\a
_diffrn_radiation_wavelength 1.54184
_diffrn_reflns_av_R_equivalents 0.0797
_diffrn_reflns_av_unetI/netI 0.066
_diffrn_reflns_Laue_measured_fraction_full 0.973
_diffrn_reflns_Laue_measured_fraction_max 0.947
_diffrn_reflns_limit_h_max 16
_diffrn_reflns_limit_h_min -15
_diffrn_reflns_limit_k_max 14
_diffrn_reflns_limit_k_min -15
_diffrn_reflns_limit_l_max 9
_diffrn_reflns_limit_l_min -9
_diffrn_reflns_number 5148
_diffrn_reflns_point_group_measured_fraction_full 0.973
_diffrn_reflns_point_group_measured_fraction_max 0.947
_diffrn_reflns_theta_full 67.684
_diffrn_reflns_theta_max 76.555
_diffrn_reflns_theta_min 3.33
_diffrn_source 'micro-focus sealed X-ray tube'
_exptl_absorpt_coefficient_mu 0.653
_exptl_absorpt_correction_T_max 1
_exptl_absorpt_correction_T_min 0.43136
_exptl_absorpt_correction_type multi-scan
_exptl_absorpt_process_details
;
        CrysAlisPro 1.171.39.46 (Rigaku Oxford Diffraction, 2018)
        Empirical absorption correction using spherical harmonics,
 implemented in SCALE3 ABSPACK scaling algorithm.
;
_exptl_crystal_colour black
_exptl_crystal_density_diffrn 1.266
_exptl_crystal_description prism
_exptl_crystal_F_000 546
_exptl_crystal_size_max 0.25
_exptl_crystal_size_mid 0.13
_exptl_crystal_size_min 0.10
_refine_diff_density_max 1.088
_refine_diff_density_min -0.699
_refine_diff_density_rms 0.132
_refine_ls_extinction_method none
_refine_ls_goodness_of_fit_ref 1.064
_refine_ls_hydrogen_treatment constr
_refine_ls_matrix_type full
_refine_ls_number_parameters 190
_refine_ls_number_reflns 2569
_refine_ls_number_restraints 58
_refine_ls_restrained_S_all 1.119
_refine_ls_R_factor_all 0.1794
_refine_ls_R_factor_gt 0.136
_refine_ls_shift/su_max 0.001
_refine_ls_shift/su_mean 0
_refine_ls_structure_factor_coef Fsqd
_refine_ls_weighting_details 'w=1/[\s^2^(Fo^2^)+(0.1610P)^2^+5.3177P] where P=(Fo^2^+2Fc^2^)/3'
_refine_ls_weighting_scheme calc
_refine_ls_wR_factor_ref 0.3914
_reflns_number_gt 1751
_reflns_number_total 2569
_reflns_threshold_expression 'I > 2\s(I)'
_cod_data_source_file lq5043.cif
_cod_data_source_block tcnq_2pic_100k_3
_cod_original_cell_volume 1292.04(11)
_cod_original_sg_symbol_H-M 'P 21/c'
_cod_database_code 1567021

loop_
_space_group_symop_id
_space_group_symop_operation_xyz
1 x,y,z
2 -x,1/2+y,1/2-z
3 -x,-y,-z
4 x,1/2-y,1/2+z

loop_
_atom_site_label
_atom_site_fract_x
_atom_site_fract_y
_atom_site_fract_z
_atom_site_U_iso_or_equiv
_atom_site_adp_type
_atom_site_calc_flag
_atom_site_occupancy
_atom_site_disorder_assembly
_atom_site_disorder_group
_atom_site_type_symbol
N1 0.7958(3) 0.3820(4) 0.4640(7) 0.0488(12) Uani d 1 . . N
N2 0.2551(3) 0.3839(4) -0.1017(7) 0.0473(12) Uani d 1 . . N
N3 0.6298(3) 0.3691(3) 0.9462(7) 0.0466(11) Uani d 1 . . N
N4 0.0885(3) 0.3407(4) 0.3824(6) 0.0499(12) Uani d 1 . . N
C1 0.7185(4) 0.3802(4) 0.5283(7) 0.0392(12) Uani d 1 . . C
C2 0.6220(4) 0.3776(3) 0.6099(7) 0.0343(11) Uani d 1 . . C
C3 0.5326(3) 0.3776(3) 0.5196(6) 0.0312(10) Uani d 1 . . C
C4 0.5319(4) 0.3827(3) 0.3314(7) 0.0348(11) Uani d 1 . . C
H4 0.592604 0.386207 0.272514 0.042 Uiso calc 1 . . H
C5 0.4447(3) 0.3823(3) 0.2418(7) 0.0366(11) Uani d 1 . . C
H5 0.44682 0.386946 0.121993 0.044 Uiso calc 1 . . H
C6 0.3487(3) 0.3749(3) 0.3242(6) 0.0344(11) Uani d 1 . . C
C7 0.2590(4) 0.3701(3) 0.2332(6) 0.0344(11) Uani d 1 . . C
C8 0.2570(3) 0.3778(3) 0.0485(7) 0.0375(11) Uani d 1 . . C
C9 0.6252(3) 0.3735(3) 0.7948(7) 0.0357(11) Uani d 1 . . C
C10 0.4366(4) 0.3716(3) 0.6011(7) 0.0368(11) Uani d 1 . . C
H10 0.434616 0.367936 0.721064 0.044 Uiso calc 1 . . H
C11 0.3493(3) 0.3711(3) 0.5128(6) 0.0327(10) Uani d 1 . . C
H11 0.288657 0.368283 0.572077 0.039 Uiso calc 1 . . H
C12 0.1643(4) 0.3552(4) 0.3149(7) 0.0413(12) Uani d 1 . . C
N5 0.0278(5) 0.5157(8) 0.9296(9) 0.098(3) Uani d 0.5 . . N
C13 0.0278(5) 0.5157(8) 0.9296(9) 0.098(3) Uani d 0.5 . . C
C14 0.0320(6) 0.4602(10) 0.7738(11) 0.108(3) Uani d 1 . . C
C15 -0.0247(10) 0.3832(12) 0.7700(19) 0.091(3) Uani d 0.5 . . C
H15 -0.030181 0.342766 0.669813 0.109 Uiso calc 0.5 . . H
C16 -0.0818(8) 0.3555(8) 0.9167(17) 0.062(3) Uani d 0.5 . . C
H16 -0.122484 0.295674 0.904845 0.074 Uiso calc 0.5 . . H
C17 -0.0847(7) 0.4009(12) 1.0607(13) 0.125(5) Uani d 1 . . C

loop_
_atom_site_aniso_label
_atom_site_aniso_U_11
_atom_site_aniso_U_22
_atom_site_aniso_U_33
_atom_site_aniso_U_12
_atom_site_aniso_U_13
_atom_site_aniso_U_23
N1 0.032(2) 0.048(3) 0.066(3) 0.0032(18) 0.000(2) 0.003(2)
N2 0.042(2) 0.042(2) 0.058(3) 0.0015(18) -0.013(2) -0.003(2)
N3 0.044(2) 0.036(2) 0.060(3) -0.0005(18) -0.007(2) 0.006(2)
N4 0.036(2) 0.050(3) 0.064(3) -0.0039(19) -0.001(2) 0.002(2)
C1 0.036(2) 0.024(2) 0.058(3) 0.0033(17) -0.009(2) 0.001(2)
C2 0.037(2) 0.0179(19) 0.048(3) 0.0005(16) 0.0014(19) 0.0004(17)
C3 0.039(2) 0.0156(19) 0.039(2) 0.0002(15) 0.0004(19) -0.0011(16)
C4 0.035(2) 0.0169(19) 0.053(3) 0.0013(16) 0.0047(19) 0.0002(18)
C5 0.033(2) 0.024(2) 0.052(3) -0.0003(17) 0.000(2) -0.0028(19)
C6 0.036(2) 0.018(2) 0.048(3) -0.0003(16) 0.0011(19) 0.0008(17)
C7 0.038(2) 0.023(2) 0.042(3) 0.0008(17) 0.0006(19) -0.0008(17)
C8 0.031(2) 0.026(2) 0.056(3) 0.0022(16) -0.011(2) -0.002(2)
C9 0.032(2) 0.018(2) 0.057(3) -0.0020(15) -0.007(2) 0.0059(18)
C10 0.035(2) 0.0167(19) 0.059(3) -0.0004(16) 0.001(2) 0.0038(18)
C11 0.036(2) 0.0186(19) 0.044(3) -0.0019(16) 0.0046(18) 0.0006(17)
C12 0.036(2) 0.031(2) 0.057(3) -0.0002(19) -0.009(2) -0.001(2)
N5 0.040(3) 0.159(8) 0.094(5) 0.038(4) 0.020(3) 0.056(5)
C13 0.040(3) 0.159(8) 0.094(5) 0.038(4) 0.020(3) 0.056(5)
C14 0.064(4) 0.171(9) 0.090(5) 0.052(5) 0.025(4) 0.062(5)
C15 0.070(8) 0.112(9) 0.090(8) 0.069(6) 0.023(6) 0.045(6)
C16 0.041(5) 0.028(5) 0.116(8) -0.005(4) -0.014(5) 0.002(5)
C17 0.069(6) 0.213(13) 0.093(6) 0.069(7) 0.015(5) 0.029(7)

loop_
_atom_type_symbol
_atom_type_description
_atom_type_scat_dispersion_real
_atom_type_scat_dispersion_imag
_atom_type_scat_source
C C 0.0181 0.0091 'International Tables Vol C Tables 4.2.6.8 and 6.1.1.4'
H H 0 0 'International Tables Vol C Tables 4.2.6.8 and 6.1.1.4'
N N 0.0311 0.018 'International Tables Vol C Tables 4.2.6.8 and 6.1.1.4'
O O 0.0492 0.0322 'International Tables Vol C Tables 4.2.6.8 and 6.1.1.4'

loop_
_geom_angle_atom_site_label_1
_geom_angle_atom_site_label_2
_geom_angle_atom_site_label_3
_geom_angle
_geom_angle_site_symmetry_1
_geom_angle_site_symmetry_3
_geom_angle_publ_flag
N1 C1 C2 179.6(6) . . ?
C3 C2 C9 121.8(4) . . ?
C3 C2 C1 123.2(5) . . ?
C9 C2 C1 115.0(4) . . ?
C2 C3 C10 123.1(5) . . ?
C2 C3 C4 120.5(4) . . ?
C10 C3 C4 116.4(4) . . ?
C5 C4 C3 120.9(4) . . ?
C5 C4 H4 119.5 . . ?
C3 C4 H4 119.5 . . ?
C4 C5 C6 122.4(5) . . ?
C4 C5 H5 118.8 . . ?
C6 C5 H5 118.8 . . ?
C7 C6 C5 122.9(5) . . ?
C7 C6 C11 120.4(4) . . ?
C5 C6 C11 116.7(4) . . ?
C6 C7 C12 122.7(5) . . ?
C6 C7 C8 121.0(4) . . ?
C12 C7 C8 116.3(4) . . ?
N2 C8 C7 179.8(6) . . ?
N3 C9 C2 178.5(5) . . ?
C11 C10 C3 123.1(5) . . ?
C11 C10 H10 118.5 . . ?
C3 C10 H10 118.5 . . ?
C10 C11 C6 120.4(4) . . ?
C10 C11 H11 119.8 . . ?
C6 C11 H11 119.8 . . ?
N4 C12 C7 178.3(5) . . ?
C17 C13 C13 120.1(12) 3_567 3_567 ?
C17 C13 C14 115.3(7) 3_567 . ?
C13 C13 C14 124.4(12) 3_567 . ?
C15 C14 C13 112.8(10) . . ?
C14 C15 C16 120.6(13) . . ?
C14 C15 H15 119.7 . . ?
C16 C15 H15 119.7 . . ?
C17 C16 C15 128.5(12) . . ?
C17 C16 H16 115.8 . . ?
C15 C16 H16 115.8 . . ?
C16 C17 C13 113.5(10) . 3_567 ?

loop_
_geom_bond_atom_site_label_1
_geom_bond_atom_site_label_2
_geom_bond_site_symmetry_2
_geom_bond_distance
_geom_bond_publ_flag
N1 C1 . 1.143(7) ?
N2 C8 . 1.165(7) ?
N3 C9 . 1.174(7) ?
N4 C12 . 1.151(7) ?
C1 C2 . 1.433(7) ?
C2 C3 . 1.372(7) ?
C2 C9 . 1.432(7) ?
C3 C10 . 1.428(7) ?
C3 C4 . 1.458(7) ?
C4 C5 . 1.344(7) ?
C4 H4 . 0.93 ?
C5 C6 . 1.433(7) ?
C5 H5 . 0.93 ?
C6 C7 . 1.380(7) ?
C6 C11 . 1.460(7) ?
C7 C12 . 1.424(7) ?
C7 C8 . 1.432(7) ?
C10 C11 . 1.341(7) ?
C10 H10 . 0.93 ?
C11 H11 . 0.93 ?
C13 C17 3_567 1.295(17) ?
C13 C13 3_567 1.378(11) ?
C13 C14 . 1.395(12) ?
C14 C15 . 1.226(15) ?
C15 C16 . 1.414(14) ?
C15 H15 . 0.93 ?
C16 C17 . 1.253(13) ?
C16 H16 . 0.93 ?

loop_
_geom_torsion_atom_site_label_1
_geom_torsion_atom_site_label_2
_geom_torsion_atom_site_label_3
_geom_torsion_atom_site_label_4
_geom_torsion
_geom_torsion_site_symmetry_1
_geom_torsion_site_symmetry_2
_geom_torsion_site_symmetry_3
_geom_torsion_site_symmetry_4
_geom_torsion_publ_flag
C9 C2 C3 C10 -1.1(6) . . . . ?
C1 C2 C3 C10 178.0(4) . . . . ?
C9 C2 C3 C4 179.5(4) . . . . ?
C1 C2 C3 C4 -1.3(6) . . . . ?
C2 C3 C4 C5 179.7(4) . . . . ?
C10 C3 C4 C5 0.4(6) . . . . ?
C3 C4 C5 C6 -1.2(6) . . . . ?
C4 C5 C6 C7 -177.3(4) . . . . ?
C4 C5 C6 C11 1.9(6) . . . . ?
C5 C6 C7 C12 175.4(4) . . . . ?
C11 C6 C7 C12 -3.7(6) . . . . ?
C5 C6 C7 C8 -3.3(6) . . . . ?
C11 C6 C7 C8 177.6(4) . . . . ?
C2 C3 C10 C11 -179.7(4) . . . . ?
C4 C3 C10 C11 -0.3(6) . . . . ?
C3 C10 C11 C6 1.1(6) . . . . ?
C7 C6 C11 C10 177.4(4) . . . . ?
C5 C6 C11 C10 -1.8(6) . . . . ?
C17 C13 C14 C15 -178.6(10) 3_567 . . . ?
C13 C13 C14 C15 4.6(14) 3_567 . . . ?
C13 C14 C15 C16 -3.2(15) . . . . ?
C14 C15 C16 C17 1(2) . . . . ?
C15 C16 C17 C13 0.8(18) . . . 3_567 ?
